data_1534703
loop_
_publ_author_name
'Lork, E.'
'Mews, R.'
'Petersen, J.'
'Schroeter, M.'
'Zemva, B.'

_publ_section_title
;
 Transition metal sulfur dioxide hexafluoroarsenates and
 hexafluoroantimonates
;
_journal_name_full 'Journal of Fluorine Chemistry'
_journal_page_first 109
_journal_page_last 116
_journal_volume 110
_journal_year 2001
_chemical_formula_sum 'Co F12 O4 S2 Sb2'
_chemical_name_systematic '(Co (S O2)2) (Sb F6)2'
_space_group_IT_number 2
_symmetry_space_group_name_Hall '-P 1'
_symmetry_space_group_name_H-M 'P -1'
_cell_angle_alpha 94.92
_cell_angle_beta 91.77
_cell_angle_gamma 97.86
_cell_formula_units_Z 1
_cell_length_a 5.026
_cell_length_b 7.749
_cell_length_c 8.555
_cell_volume 328.534
_citation_journal_id_ASTM JFLCAR
_cod_data_source_file Lork_JFLCAR_2001_156.cif
_cod_data_source_block Co1F12O4S2Sb2
_cod_original_cell_volume 328.5341
_cod_original_formula_sum 'Co1 F12 O4 S2 Sb2'
_cod_database_code 1534703

loop_
_symmetry_equiv_pos_as_xyz
x,y,z
-x,-y,-z

loop_
_atom_site_label
_atom_site_type_symbol
_atom_site_fract_x
_atom_site_fract_y
_atom_site_fract_z
_atom_site_occupancy
_atom_site_U_iso_or_equiv
F4 F-1 -0.1669 0.5501 0.1463 1 0.0
F5 F-1 0.23 0.9168 0.3966 1 0.0
F1 F-1 -0.1623 0.6612 0.4439 1 0.0
S1 S+4 -0.5012 0.80067 0.79391 1 0.0
O2 O-2 -0.2406 0.7781 0.847 1 0.0
F3 F-1 0.2836 0.5878 0.3221 1 0.0
F6 F-1 -0.2287 0.8826 0.2278 1 0.0
Co1 Co+2 0.5 0.5 0.5 1 0.0
Sb1 Sb+5 0.02912 0.73989 0.26437 1 0.0
O1 O-2 -0.6034 0.6989 0.6491 1 0.0
F2 F-1 0.2321 0.8014 0.095 1 0.0
